data_7204084
loop_
_publ_author_name
'Kiviniemi, Sari'
'Nissinen, Maija'
'Alaviuhkola, Terhi'
'Rissanen, Kari'
'Pursiainen, Jouni'

_publ_section_title
;
 The complexation of tetraphenylborate with organic N-heteroaromatic
 cations
;
_journal_issue 12
_journal_name_full 'Journal of the Chemical Society, Perkin Transactions 2'
_journal_page_first 2364
_journal_paper_doi 10.1039/b100775k
_journal_year 2001
_chemical_formula_sum 'C27 H23 B N2'
_chemical_formula_weight 386.28
_space_group_IT_number 15
_symmetry_cell_setting monoclinic
_symmetry_space_group_name_Hall '-C 2yc'
_symmetry_space_group_name_H-M 'C 1 2/c 1'
_atom_sites_solution_hydrogens geom
_atom_sites_solution_primary direct
_atom_sites_solution_secondary difmap
_audit_creation_method SHELXL-97
_cell_angle_alpha 90.00
_cell_angle_beta 127.67(3)
_cell_angle_gamma 90.00
_cell_formula_units_Z 8
_cell_length_a 27.494(1)
_cell_length_b 9.4662(6)
_cell_length_c 20.009(1)
_cell_measurement_temperature 173.0(2)
_cell_volume 4122.1(17)
_computing_structure_refinement 'SHELXL-97 (Sheldrick, 1997)'
_computing_structure_solution 'SHELXS-97 (Sheldrick, 1997)'
_diffrn_ambient_temperature 173.0(2)
_diffrn_measured_fraction_theta_full 0.997
_diffrn_measured_fraction_theta_max 0.997
_diffrn_radiation_monochromator graphite
_diffrn_radiation_source 'fine-focus sealed tube'
_diffrn_radiation_type MoK\a
_diffrn_radiation_wavelength 0.71073
_diffrn_reflns_av_R_equivalents 0.0582
_diffrn_reflns_av_sigmaI/netI 0.0741
_diffrn_reflns_limit_h_max 32
_diffrn_reflns_limit_h_min -32
_diffrn_reflns_limit_k_max 11
_diffrn_reflns_limit_k_min -10
_diffrn_reflns_limit_l_max 23
_diffrn_reflns_limit_l_min -21
_diffrn_reflns_number 10097
_diffrn_reflns_theta_full 25.01
_diffrn_reflns_theta_max 25.01
_diffrn_reflns_theta_min 2.94
_exptl_absorpt_coefficient_mu 0.072
_exptl_absorpt_correction_T_max 0.9858
_exptl_absorpt_correction_T_min 0.9822
_exptl_crystal_colour colorless
_exptl_crystal_density_diffrn 1.245
_exptl_crystal_density_method 'not measured'
_exptl_crystal_description block
_exptl_crystal_F_000 1632
_exptl_crystal_size_max 0.25
_exptl_crystal_size_mid 0.20
_exptl_crystal_size_min 0.20
_refine_diff_density_max 0.193
_refine_diff_density_min -0.205
_refine_diff_density_rms 0.041
_refine_ls_extinction_coef 0.0037(4)
_refine_ls_extinction_expression Fc^*^=kFc[1+0.001xFc^2^\l^3^/sin(2\q)]^-1/4^
_refine_ls_extinction_method SHELXL
_refine_ls_goodness_of_fit_ref 1.021
_refine_ls_hydrogen_treatment mixed
_refine_ls_matrix_type full
_refine_ls_number_parameters 272
_refine_ls_number_reflns 3632
_refine_ls_number_restraints 0
_refine_ls_restrained_S_all 1.021
_refine_ls_R_factor_all 0.0957
_refine_ls_R_factor_gt 0.0498
_refine_ls_shift/su_max 0.000
_refine_ls_shift/su_mean 0.000
_refine_ls_structure_factor_coef Fsqd
_refine_ls_weighting_details 'calc w=1/[\s^2^(Fo^2^)+(0.0439P)^2^+1.0845P] where P=(Fo^2^+2Fc^2^)/3'
_refine_ls_weighting_scheme calc
_refine_ls_wR_factor_gt 0.0956
_refine_ls_wR_factor_ref 0.1119
_reflns_number_gt 2349
_reflns_number_total 3632
_reflns_threshold_expression >2sigma(I)
_cod_data_source_file b100775k.txt
_cod_data_source_block comp7
_cod_original_cell_volume 4121.9(3)
_cod_original_sg_symbol_H-M C2/c
_cod_database_code 7204084

loop_
_symmetry_equiv_pos_as_xyz
'x, y, z'
'-x, y, -z+1/2'
'x+1/2, y+1/2, z'
'-x+1/2, y+1/2, -z+1/2'
'-x, -y, -z'
'x, -y, z-1/2'
'-x+1/2, -y+1/2, -z'
'x+1/2, -y+1/2, z-1/2'

loop_
_atom_site_label
_atom_site_type_symbol
_atom_site_fract_x
_atom_site_fract_y
_atom_site_fract_z
_atom_site_U_iso_or_equiv
_atom_site_adp_type
_atom_site_occupancy
_atom_site_symmetry_multiplicity
_atom_site_calc_flag
_atom_site_refinement_flags
_atom_site_disorder_assembly
_atom_site_disorder_group
C1 C 0.20451(9) 1.1497(2) 0.15873(13) 0.0280(5) Uani 1 1 d . . .
C2 C 0.23254(9) 1.2446(2) 0.13820(14) 0.0313(5) Uani 1 1 d . . .
H2 H 0.2078 1.2965 0.0870 0.038 Uiso 1 1 calc R . .
C3 C 0.29583(10) 1.2646(2) 0.19106(15) 0.0383(6) Uani 1 1 d . . .
H3 H 0.3136 1.3294 0.1754 0.046 Uiso 1 1 calc R . .
C4 C 0.33313(10) 1.1912(2) 0.26625(14) 0.0384(6) Uani 1 1 d . . .
H4 H 0.3764 1.2043 0.3018 0.046 Uiso 1 1 calc R . .
C5 C 0.30662(9) 1.0984(2) 0.28903(14) 0.0360(5) Uani 1 1 d . . .
H5 H 0.3316 1.0480 0.3408 0.043 Uiso 1 1 calc R . .
C6 C 0.24350(9) 1.0794(2) 0.23595(13) 0.0337(5) Uani 1 1 d . . .
H6 H 0.2260 1.0159 0.2527 0.040 Uiso 1 1 calc R . .
C7 C 0.10673(8) 1.1264(2) 0.15502(13) 0.0299(5) Uani 1 1 d . . .
C8 C 0.07532(9) 1.0260(2) 0.16651(13) 0.0359(5) Uani 1 1 d . . .
H8 H 0.0665 0.9367 0.1396 0.043 Uiso 1 1 calc R . .
C9 C 0.05642(10) 1.0520(3) 0.21597(15) 0.0471(6) Uani 1 1 d . . .
H9 H 0.0353 0.9805 0.2224 0.056 Uiso 1 1 calc R . .
C10 C 0.06794(10) 1.1799(3) 0.25548(15) 0.0502(7) Uani 1 1 d . . .
H10 H 0.0548 1.1974 0.2890 0.060 Uiso 1 1 calc R . .
C11 C 0.09886(10) 1.2828(3) 0.24580(15) 0.0458(6) Uani 1 1 d . . .
H11 H 0.1069 1.3721 0.2724 0.055 Uiso 1 1 calc R . .
C12 C 0.11812(10) 1.2555(2) 0.19736(14) 0.0383(6) Uani 1 1 d . . .
H12 H 0.1400 1.3270 0.1924 0.046 Uiso 1 1 calc R . .
C13 C 0.08919(8) 1.2050(2) 0.01159(13) 0.0284(5) Uani 1 1 d . . .
C14 C 0.04786(9) 1.3109(2) -0.00319(14) 0.0340(5) Uani 1 1 d . . .
H14 H 0.0448 1.3329 0.0404 0.041 Uiso 1 1 calc R . .
C15 C 0.01145(9) 1.3847(2) -0.07842(14) 0.0375(6) Uani 1 1 d . . .
H15 H -0.0162 1.4547 -0.0857 0.045 Uiso 1 1 calc R . .
C16 C 0.01507(10) 1.3570(2) -0.14290(14) 0.0404(6) Uani 1 1 d . . .
H16 H -0.0098 1.4075 -0.1946 0.048 Uiso 1 1 calc R . .
C17 C 0.05549(10) 1.2543(2) -0.13093(14) 0.0392(6) Uani 1 1 d . . .
H17 H 0.0588 1.2344 -0.1746 0.047 Uiso 1 1 calc R . .
C18 C 0.09089(9) 1.1808(2) -0.05625(14) 0.0352(5) Uani 1 1 d . . .
H18 H 0.1179 1.1101 -0.0501 0.042 Uiso 1 1 calc R . .
C20 C 0.17009(9) 0.8797(2) 0.07431(13) 0.0295(5) Uani 1 1 d . . .
H20 H 0.2117 0.9094 0.1064 0.035 Uiso 1 1 calc R . .
C22 C 0.08609(9) 0.7543(2) -0.00748(14) 0.0373(6) Uani 1 1 d . . .
H22 H 0.0581 0.6813 -0.0426 0.045 Uiso 1 1 calc R . .
C23 C 0.07301(9) 0.8728(2) 0.01547(14) 0.0367(6) Uani 1 1 d . . .
H23 H 0.0335 0.8983 -0.0014 0.044 Uiso 1 1 calc R . .
C24 C 0.18269(9) 0.6592(2) 0.02008(13) 0.0290(5) Uani 1 1 d . . .
C25 C 0.15218(10) 0.5702(2) -0.04903(14) 0.0372(5) Uani 1 1 d . . .
H25 H 0.1087 0.5737 -0.0891 0.045 Uiso 1 1 calc R . .
C26 C 0.18549(11) 0.4758(2) -0.05956(15) 0.0417(6) Uani 1 1 d . . .
H26 H 0.1647 0.4134 -0.1066 0.050 Uiso 1 1 calc R . .
C27 C 0.24881(11) 0.4717(2) -0.00213(15) 0.0411(6) Uani 1 1 d . . .
H27 H 0.2716 0.4075 -0.0098 0.049 Uiso 1 1 calc R . .
C28 C 0.27855(10) 0.5612(2) 0.06621(15) 0.0402(6) Uani 1 1 d . . .
H28 H 0.3221 0.5587 0.1057 0.048 Uiso 1 1 calc R . .
C29 C 0.24590(9) 0.6548(2) 0.07825(14) 0.0350(5) Uani 1 1 d . . .
H29 H 0.2668 0.7154 0.1261 0.042 Uiso 1 1 calc R . .
B1 B 0.13110(10) 1.1136(2) 0.09890(16) 0.0306(6) Uani 1 1 d . . .
N19 N 0.12580(7) 0.95166(17) 0.06730(10) 0.0293(4) Uani 1 1 d . . .
N21 N 0.14804(7) 0.75897(16) 0.02972(10) 0.0286(4) Uani 1 1 d . . .

loop_
_atom_site_aniso_label
_atom_site_aniso_U_11
_atom_site_aniso_U_22
_atom_site_aniso_U_33
_atom_site_aniso_U_23
_atom_site_aniso_U_13
_atom_site_aniso_U_12
C1 0.0326(11) 0.0258(11) 0.0299(13) -0.0040(10) 0.0214(10) -0.0005(9)
C2 0.0315(11) 0.0301(12) 0.0321(13) -0.0002(10) 0.0193(11) 0.0015(10)
C3 0.0357(12) 0.0347(13) 0.0479(16) -0.0054(11) 0.0273(12) -0.0071(10)
C4 0.0277(11) 0.0388(13) 0.0410(15) -0.0086(11) 0.0170(11) -0.0012(10)
C5 0.0346(12) 0.0344(13) 0.0282(13) -0.0025(10) 0.0136(11) 0.0042(10)
C6 0.0381(12) 0.0321(13) 0.0321(14) -0.0018(10) 0.0220(11) -0.0021(10)
C7 0.0239(10) 0.0331(12) 0.0291(13) 0.0014(10) 0.0144(10) 0.0010(9)
C8 0.0300(11) 0.0421(13) 0.0323(13) 0.0024(10) 0.0173(11) 0.0002(10)
C9 0.0334(12) 0.0700(18) 0.0402(15) 0.0080(14) 0.0237(12) -0.0058(12)
C10 0.0377(13) 0.081(2) 0.0387(15) -0.0024(14) 0.0267(12) 0.0011(13)
C11 0.0477(14) 0.0537(16) 0.0391(15) -0.0091(12) 0.0281(13) 0.0028(12)
C12 0.0414(13) 0.0395(14) 0.0377(14) -0.0037(11) 0.0260(12) -0.0031(11)
C13 0.0250(11) 0.0277(12) 0.0306(13) -0.0044(9) 0.0161(10) -0.0038(9)
C14 0.0335(11) 0.0306(12) 0.0385(14) -0.0045(10) 0.0223(11) -0.0032(10)
C15 0.0320(12) 0.0308(13) 0.0411(15) 0.0014(11) 0.0179(11) 0.0032(10)
C16 0.0379(12) 0.0368(13) 0.0314(14) 0.0031(11) 0.0134(11) 0.0009(11)
C17 0.0398(13) 0.0434(14) 0.0284(14) -0.0004(11) 0.0177(11) 0.0012(11)
C18 0.0338(12) 0.0359(13) 0.0353(14) -0.0017(11) 0.0209(11) 0.0023(10)
C20 0.0284(11) 0.0312(12) 0.0299(13) -0.0005(10) 0.0183(10) -0.0032(10)
C22 0.0280(11) 0.0346(13) 0.0409(15) -0.0079(11) 0.0168(11) -0.0049(10)
C23 0.0268(11) 0.0332(13) 0.0417(14) -0.0061(11) 0.0167(11) -0.0035(10)
C24 0.0353(12) 0.0249(11) 0.0305(13) 0.0015(10) 0.0221(11) -0.0005(9)
C25 0.0348(12) 0.0394(13) 0.0354(14) -0.0037(11) 0.0205(11) -0.0012(10)
C26 0.0517(14) 0.0380(14) 0.0416(15) -0.0080(11) 0.0316(13) -0.0032(11)
C27 0.0504(14) 0.0378(14) 0.0511(16) 0.0041(12) 0.0392(13) 0.0061(11)
C28 0.0374(12) 0.0406(14) 0.0436(15) 0.0030(12) 0.0252(12) 0.0032(11)
C29 0.0353(12) 0.0331(12) 0.0334(13) 0.0004(10) 0.0193(11) 0.0012(10)
B1 0.0304(12) 0.0268(13) 0.0342(15) -0.0035(11) 0.0195(12) -0.0005(11)
N19 0.0272(9) 0.0286(10) 0.0306(10) -0.0002(8) 0.0169(8) -0.0005(8)
N21 0.0276(9) 0.0275(10) 0.0291(10) -0.0032(8) 0.0164(8) -0.0017(8)

loop_
_atom_type_symbol
_atom_type_description
_atom_type_scat_dispersion_real
_atom_type_scat_dispersion_imag
_atom_type_scat_source
C C 0.0033 0.0016 'International Tables Vol C Tables 4.2.6.8 and 6.1.1.4'
B B 0.0013 0.0007 'International Tables Vol C Tables 4.2.6.8 and 6.1.1.4'
N N 0.0061 0.0033 'International Tables Vol C Tables 4.2.6.8 and 6.1.1.4'
H H 0.0000 0.0000 'International Tables Vol C Tables 4.2.6.8 and 6.1.1.4'

loop_
_geom_angle_atom_site_label_1
_geom_angle_atom_site_label_2
_geom_angle_atom_site_label_3
_geom_angle
_geom_angle_site_symmetry_1
_geom_angle_site_symmetry_3
_geom_angle_publ_flag
C6 C1 C2 116.25(18) . . ?
C6 C1 B1 118.66(17) . . ?
C2 C1 B1 125.07(18) . . ?
C3 C2 C1 121.5(2) . . ?
C4 C3 C2 120.67(19) . . ?
C3 C4 C5 119.18(19) . . ?
C4 C5 C6 119.7(2) . . ?
C5 C6 C1 122.73(19) . . ?
C8 C7 C12 115.13(18) . . ?
C8 C7 B1 128.38(19) . . ?
C12 C7 B1 116.49(18) . . ?
C9 C8 C7 122.3(2) . . ?
C10 C9 C8 120.7(2) . . ?
C9 C10 C11 119.1(2) . . ?
C10 C11 C12 119.9(2) . . ?
C11 C12 C7 122.9(2) . . ?
C14 C13 C18 114.41(19) . . ?
C14 C13 B1 123.67(18) . . ?
C18 C13 B1 121.90(18) . . ?
C15 C14 C13 122.9(2) . . ?
C16 C15 C14 120.3(2) . . ?
C15 C16 C17 118.8(2) . . ?
C18 C17 C16 120.3(2) . . ?
C17 C18 C13 123.3(2) . . ?
N19 C20 N21 110.73(17) . . ?
C23 C22 N21 106.82(18) . . ?
C22 C23 N19 109.33(17) . . ?
C29 C24 C25 120.45(18) . . ?
C29 C24 N21 120.26(18) . . ?
C25 C24 N21 119.27(18) . . ?
C24 C25 C26 119.5(2) . . ?
C27 C26 C25 120.4(2) . . ?
C28 C27 C26 119.4(2) . . ?
C27 C28 C29 120.9(2) . . ?
C24 C29 C28 119.3(2) . . ?
C7 B1 N19 111.16(17) . . ?
C7 B1 C13 112.32(16) . . ?
N19 B1 C13 104.25(16) . . ?
C7 B1 C1 108.92(17) . . ?
N19 B1 C1 104.98(15) . . ?
C13 B1 C1 114.88(17) . . ?
C20 N19 C23 106.15(17) . . ?
C20 N19 B1 125.68(16) . . ?
C23 N19 B1 127.20(16) . . ?
C20 N21 C22 106.97(16) . . ?
C20 N21 C24 125.52(16) . . ?
C22 N21 C24 127.43(17) . . ?

loop_
_geom_bond_atom_site_label_1
_geom_bond_atom_site_label_2
_geom_bond_distance
_geom_bond_site_symmetry_2
_geom_bond_publ_flag
C1 C6 1.398(3) . ?
C1 C2 1.399(3) . ?
C1 B1 1.634(3) . ?
C2 C3 1.390(3) . ?
C3 C4 1.383(3) . ?
C4 C5 1.384(3) . ?
C5 C6 1.385(3) . ?
C7 C8 1.395(3) . ?
C7 C12 1.409(3) . ?
C7 B1 1.626(3) . ?
C8 C9 1.392(3) . ?
C9 C10 1.373(3) . ?
C10 C11 1.382(3) . ?
C11 C12 1.384(3) . ?
C13 C14 1.405(3) . ?
C13 C18 1.405(3) . ?
C13 B1 1.634(3) . ?
C14 C15 1.383(3) . ?
C15 C16 1.378(3) . ?
C16 C17 1.383(3) . ?
C17 C18 1.373(3) . ?
C20 N19 1.326(2) . ?
C20 N21 1.345(2) . ?
C22 C23 1.342(3) . ?
C22 N21 1.381(2) . ?
C23 N19 1.378(2) . ?
C24 C29 1.380(3) . ?
C24 C25 1.382(3) . ?
C24 N21 1.435(2) . ?
C25 C26 1.385(3) . ?
C26 C27 1.381(3) . ?
C27 C28 1.375(3) . ?
C28 C29 1.383(3) . ?
B1 N19 1.630(3) . ?

loop_
_geom_torsion_atom_site_label_1
_geom_torsion_atom_site_label_2
_geom_torsion_atom_site_label_3
_geom_torsion_atom_site_label_4
_geom_torsion
_geom_torsion_site_symmetry_1
_geom_torsion_site_symmetry_2
_geom_torsion_site_symmetry_3
_geom_torsion_site_symmetry_4
_geom_torsion_publ_flag
C6 C1 C2 C3 1.5(3) . . . . ?
B1 C1 C2 C3 -177.05(18) . . . . ?
C1 C2 C3 C4 -0.3(3) . . . . ?
C2 C3 C4 C5 -0.8(3) . . . . ?
C3 C4 C5 C6 0.7(3) . . . . ?
C4 C5 C6 C1 0.5(3) . . . . ?
C2 C1 C6 C5 -1.6(3) . . . . ?
B1 C1 C6 C5 177.04(18) . . . . ?
C12 C7 C8 C9 0.3(3) . . . . ?
B1 C7 C8 C9 -179.2(2) . . . . ?
C7 C8 C9 C10 0.4(3) . . . . ?
C8 C9 C10 C11 -0.3(4) . . . . ?
C9 C10 C11 C12 -0.5(4) . . . . ?
C10 C11 C12 C7 1.2(3) . . . . ?
C8 C7 C12 C11 -1.1(3) . . . . ?
B1 C7 C12 C11 178.5(2) . . . . ?
C18 C13 C14 C15 0.5(3) . . . . ?
B1 C13 C14 C15 -178.14(18) . . . . ?
C13 C14 C15 C16 -0.7(3) . . . . ?
C14 C15 C16 C17 0.2(3) . . . . ?
C15 C16 C17 C18 0.5(3) . . . . ?
C16 C17 C18 C13 -0.7(3) . . . . ?
C14 C13 C18 C17 0.2(3) . . . . ?
B1 C13 C18 C17 178.87(19) . . . . ?
N21 C22 C23 N19 -0.6(2) . . . . ?
C29 C24 C25 C26 0.2(3) . . . . ?
N21 C24 C25 C26 178.70(18) . . . . ?
C24 C25 C26 C27 -0.9(3) . . . . ?
C25 C26 C27 C28 0.7(3) . . . . ?
C26 C27 C28 C29 0.2(3) . . . . ?
C25 C24 C29 C28 0.7(3) . . . . ?
N21 C24 C29 C28 -177.82(18) . . . . ?
C27 C28 C29 C24 -0.9(3) . . . . ?
C8 C7 B1 N19 -10.5(3) . . . . ?
C12 C7 B1 N19 170.02(17) . . . . ?
C8 C7 B1 C13 105.9(2) . . . . ?
C12 C7 B1 C13 -73.6(2) . . . . ?
C8 C7 B1 C1 -125.7(2) . . . . ?
C12 C7 B1 C1 54.8(2) . . . . ?
C14 C13 B1 C7 15.9(3) . . . . ?
C18 C13 B1 C7 -162.61(18) . . . . ?
C14 C13 B1 N19 136.35(18) . . . . ?
C18 C13 B1 N19 -42.1(2) . . . . ?
C14 C13 B1 C1 -109.3(2) . . . . ?
C18 C13 B1 C1 72.2(2) . . . . ?
C6 C1 B1 C7 51.1(2) . . . . ?
C2 C1 B1 C7 -130.4(2) . . . . ?
C6 C1 B1 N19 -68.1(2) . . . . ?
C2 C1 B1 N19 110.5(2) . . . . ?
C6 C1 B1 C13 178.04(17) . . . . ?
C2 C1 B1 C13 -3.4(3) . . . . ?
N21 C20 N19 C23 -0.2(2) . . . . ?
N21 C20 N19 B1 -169.55(17) . . . . ?
C22 C23 N19 C20 0.5(2) . . . . ?
C22 C23 N19 B1 169.65(19) . . . . ?
C7 B1 N19 C20 -130.73(19) . . . . ?
C13 B1 N19 C20 108.0(2) . . . . ?
C1 B1 N19 C20 -13.1(3) . . . . ?
C7 B1 N19 C23 62.1(3) . . . . ?
C13 B1 N19 C23 -59.1(2) . . . . ?
C1 B1 N19 C23 179.76(18) . . . . ?
N19 C20 N21 C22 -0.2(2) . . . . ?
N19 C20 N21 C24 176.87(17) . . . . ?
C23 C22 N21 C20 0.5(2) . . . . ?
C23 C22 N21 C24 -176.49(19) . . . . ?
C29 C24 N21 C20 22.2(3) . . . . ?
C25 C24 N21 C20 -156.33(19) . . . . ?
C29 C24 N21 C22 -161.4(2) . . . . ?
C25 C24 N21 C22 20.1(3) . . . . ?

loop_
_cod_related_entry_id
_cod_related_entry_database
_cod_related_entry_code
1 ChemSpider 21142583
